data_7108068
loop_
_publ_author_name
'Amit Pratap Singh'
'Rajendra S. Ghadwal'
'Herbert W. Roesky'
'Julian J. Holstein'
'Birger Dittrich'
'Jean-Philippe Demers'
'Veniamin Chevelkov'
'Adam Lange'

_publ_section_title
;
 Lewis base mediated dismutation of trichlorosilane
;
_journal_name_full Chem.Commun.
_journal_page_first 7574
_journal_paper_doi 10.1039/c2cc33835a
_journal_volume 48
_journal_year 2012
_chemical_formula_moiety 'C54 H74 Cl2 N4 Si, C6 H14'
_chemical_formula_sum 'C60 H88 Cl2 N4 Si'
_chemical_formula_weight 964.33
_chemical_name_systematic
;
?
;
_space_group_IT_number 19
_symmetry_cell_setting orthorhombic
_symmetry_space_group_name_Hall 'P 2ac 2ab'
_symmetry_space_group_name_H-M 'P 21 21 21'
_audit_creation_method SHELXL-97
_cell_angle_alpha 90.00
_cell_angle_beta 90.00
_cell_angle_gamma 90.00
_cell_formula_units_Z 4
_cell_length_a 12.9849(3)
_cell_length_b 20.5346(4)
_cell_length_c 21.2339(4)
_cell_measurement_temperature 100(2)
_cell_volume 5661.8(2)
_computing_cell_refinement 'Apex2 (Bruker AXS, 2008)'
_computing_data_collection 'Apex2 (Bruker AXS, 2008)'
_computing_molecular_graphics 'MolecoolQt (Huebschle et al, 2011)'
_computing_publication_material 'PLATON (Spek, 2003)'
_computing_structure_refinement 'XD (Koritsanszky et al, 2003)'
_computing_structure_solution 'SHELXS-97 (Sheldrick, 2008)'
_diffrn_ambient_temperature 100(2)
_diffrn_measured_fraction_theta_full 0.991
_diffrn_measured_fraction_theta_max 0.991
_diffrn_measurement_device_type 'Bruker SMART 6000'
_diffrn_measurement_method '\w and \f scans'
_diffrn_radiation_monochromator 'INCOATEC multilayer optics'
_diffrn_radiation_source 'rotating anode'
_diffrn_radiation_type CuK\a
_diffrn_radiation_wavelength 1.54178
_diffrn_reflns_av_R_equivalents 0.0435
_diffrn_reflns_av_sigmaI/netI 0.0168
_diffrn_reflns_limit_h_max 15
_diffrn_reflns_limit_h_min -15
_diffrn_reflns_limit_k_max 24
_diffrn_reflns_limit_k_min -24
_diffrn_reflns_limit_l_max 22
_diffrn_reflns_limit_l_min -25
_diffrn_reflns_number 126973
_diffrn_reflns_theta_full 70.06
_diffrn_reflns_theta_max 70.06
_diffrn_reflns_theta_min 2.99
_diffrn_standards_decay_% 0
_diffrn_standards_interval_count 0
_diffrn_standards_interval_time 0
_diffrn_standards_number 0
_exptl_absorpt_coefficient_mu 1.526
_exptl_absorpt_correction_T_max 0.7533
_exptl_absorpt_correction_T_min 0.5483
_exptl_absorpt_correction_type multi-scan
_exptl_absorpt_process_details
;
SADABS version 2008/2, multi-scan. (G. M. Sheldrick, 2008)
;
_exptl_crystal_colour colouless
_exptl_crystal_density_diffrn 1.131
_exptl_crystal_density_method 'not measured'
_exptl_crystal_description block
_exptl_crystal_F_000 2096
_exptl_crystal_size_max 0.18
_exptl_crystal_size_mid 0.14
_exptl_crystal_size_min 0.11
_refine_diff_density_max 0.399
_refine_diff_density_min -0.167
_refine_diff_density_rms 0.050
_refine_ls_abs_structure_details 'Flack H D (1983), Acta Cryst. A39, 876-881'
_refine_ls_abs_structure_Flack 0.114(9)
_refine_ls_extinction_method none
_refine_ls_goodness_of_fit_ref 3.9050
_refine_ls_matrix_type full
_refine_ls_number_parameters 612
_refine_ls_number_reflns 10476
_refine_ls_number_restraints 0
_refine_ls_R_factor_all 0.0313
_refine_ls_R_factor_gt 0.0309
_refine_ls_shift/su_max 0.0000
_refine_ls_structure_factor_coef F
_refine_ls_weighting_details
;
calc w1 = 1/[s^2^(Fo)]
;
_refine_ls_weighting_scheme calc
_refine_ls_wR_factor_ref 0.0410
_reflns_number_gt 10548
_reflns_number_total 10640
_reflns_threshold_expression >2sigma(I)
_cod_data_source_file c2cc33835a.txt
_cod_data_source_block SICL2H2LIG2
_cod_database_code 7108068
_computing_refinement_gui 'shelXle (Huebschle et al, 2011)'
_computing_aspherical_atom_model 'Invariomtool (Huebschle et al, 2007)'

loop_
_symmetry_equiv_pos_as_xyz
'x, y, z'
'-x+1/2, -y, z+1/2'
'-x, y+1/2, -z+1/2'
'x+1/2, -y+1/2, -z'

loop_
_atom_site_aniso_label
_atom_site_aniso_U_11
_atom_site_aniso_U_22
_atom_site_aniso_U_33
_atom_site_aniso_U_23
_atom_site_aniso_U_13
_atom_site_aniso_U_12
Cl1 0.0240(2) 0.0218(2) 0.0229(2) 0.0020(1) -0.0003(1) 0.0001(2)
Cl2 0.0236(2) 0.0240(2) 0.0225(2) 0.0020(1) -0.0006(1) -0.0003(2)
Si1 0.0122(2) 0.0154(2) 0.0221(2) 0.0022(1) -0.0004(2) -0.0007(1)
N1 0.0129(6) 0.0170(6) 0.0248(7) -0.0002(4) 0.0025(5) 0.0005(5)
N3 0.0145(6) 0.0160(6) 0.0266(7) 0.0007(4) 0.0021(5) -0.0014(5)
N31 0.0132(6) 0.0190(6) 0.0265(7) 0.0043(5) -0.0031(5) -0.0001(5)
N33 0.0156(6) 0.0167(6) 0.0269(7) 0.0030(4) -0.0034(5) -0.0015(5)
C2 0.0136(7) 0.0165(7) 0.0208(7) 0.0005(5) 0.0014(5) -0.0005(5)
C4 0.0209(8) 0.0135(7) 0.0485(10) 0.0002(6) 0.0069(7) -0.0008(6)
C5 0.0200(8) 0.0151(7) 0.0455(10) -0.0018(6) 0.0057(7) 0.0009(6)
C6 0.0135(7) 0.0189(7) 0.0249(8) 0.0000(5) 0.0010(5) 0.0004(6)
C7 0.0155(7) 0.0228(7) 0.0253(8) 0.0026(5) -0.0013(6) 0.0007(6)
C8 0.0154(7) 0.0318(8) 0.0331(9) 0.0045(6) -0.0036(6) -0.0040(6)
C9 0.0132(7) 0.0379(9) 0.0364(10) 0.0063(7) 0.0034(6) -0.0019(7)
C10 0.0173(8) 0.0355(9) 0.0287(9) 0.0031(6) 0.0054(6) 0.0025(7)
C11 0.0168(8) 0.0258(8) 0.0255(8) 0.0000(6) 0.0014(6) 0.0018(6)
C12 0.0203(8) 0.0227(8) 0.0266(8) 0.0011(6) -0.0027(6) 0.0010(6)
C13 0.0437(11) 0.0276(9) 0.0327(10) 0.0071(7) -0.0034(8) 0.0028(8)
C14 0.0348(9) 0.0265(8) 0.0325(10) -0.0033(6) -0.0064(7) -0.0017(7)
C15 0.0210(8) 0.0395(10) 0.0276(9) -0.0072(7) -0.0002(6) 0.0031(7)
C16 0.0298(10) 0.0740(14) 0.0262(10) -0.0012(8) -0.0001(7) 0.0026(9)
C17 0.0529(13) 0.0493(12) 0.0538(13) -0.0258(9) -0.0086(10) 0.0066(10)
C18 0.0150(7) 0.0167(7) 0.0267(8) 0.0008(5) 0.0017(6) -0.0015(5)
C19 0.0181(7) 0.0227(7) 0.0256(8) 0.0034(6) 0.0026(6) -0.0043(6)
C20 0.0191(8) 0.0294(8) 0.0304(9) 0.0015(6) 0.0068(6) -0.0049(6)
C21 0.0146(8) 0.0312(9) 0.0402(10) 0.0021(7) 0.0057(7) -0.0019(6)
C22 0.0163(8) 0.0295(8) 0.0342(10) 0.0019(6) -0.0029(6) -0.0024(6)
C23 0.0171(7) 0.0199(7) 0.0277(8) 0.0001(6) 0.0001(6) -0.0023(6)
C24 0.0232(8) 0.0282(8) 0.0269(8) 0.0004(6) -0.0012(6) -0.0060(7)
C25 0.0880(17) 0.0367(11) 0.0323(11) -0.0073(8) 0.0018(10) -0.0028(11)
C26 0.0427(11) 0.0651(14) 0.0365(12) 0.0130(9) -0.0033(9) 0.0075(10)
C27 0.0232(9) 0.0370(9) 0.0293(9) 0.0094(7) 0.0000(7) -0.0056(7)
C28 0.0475(13) 0.0503(12) 0.0533(13) 0.0247(10) -0.0068(10) 0.0010(10)
C29 0.0400(11) 0.0623(13) 0.0247(10) 0.0049(8) 0.0014(8) -0.0149(9)
C32 0.0126(6) 0.0149(7) 0.0232(7) 0.0027(5) -0.0019(5) -0.0004(5)
C34 0.0213(8) 0.0156(7) 0.0495(10) 0.0050(6) -0.0099(8) -0.0022(6)
C35 0.0203(8) 0.0177(7) 0.0464(10) 0.0060(6) -0.0098(7) 0.0016(6)
C36 0.0136(7) 0.0201(7) 0.0254(8) 0.0014(5) -0.0015(6) 0.0005(6)
C37 0.0164(7) 0.0229(7) 0.0281(9) 0.0012(5) 0.0008(6) 0.0008(6)
C38 0.0152(7) 0.0337(8) 0.0337(9) 0.0004(7) 0.0042(7) -0.0010(6)
C39 0.0134(7) 0.0407(9) 0.0388(11) -0.0037(7) -0.0003(7) -0.0041(7)
C40 0.0165(8) 0.0424(10) 0.0313(9) -0.0014(7) -0.0055(6) 0.0003(7)
C41 0.0160(8) 0.0321(8) 0.0260(9) 0.0025(6) -0.0032(6) 0.0009(6)
C42 0.0229(8) 0.0271(8) 0.0272(9) 0.0009(6) 0.0022(6) 0.0025(7)
C43 0.0602(13) 0.0325(10) 0.0362(11) -0.0072(8) -0.0030(9) 0.0111(9)
C44 0.0355(10) 0.0356(9) 0.0348(10) 0.0086(7) 0.0048(7) 0.0012(8)
C45 0.0192(8) 0.0402(10) 0.0283(9) 0.0080(7) -0.0032(6) 0.0007(7)
C46 0.0342(10) 0.0454(11) 0.0440(11) 0.0164(8) -0.0007(8) 0.0027(8)
C47 0.0277(9) 0.0558(11) 0.0284(10) -0.0021(8) -0.0015(7) 0.0021(8)
C48 0.0164(7) 0.0157(7) 0.0269(8) 0.0023(5) -0.0026(6) -0.0027(5)
C49 0.0172(7) 0.0209(7) 0.0293(9) 0.0022(6) 0.0001(6) -0.0027(6)
C50 0.0164(7) 0.0257(8) 0.0355(9) 0.0022(6) -0.0002(6) -0.0016(6)
C51 0.0145(8) 0.0244(8) 0.0405(10) 0.0043(6) -0.0051(6) -0.0024(6)
C52 0.0215(8) 0.0245(8) 0.0294(9) 0.0030(6) -0.0071(6) -0.0030(6)
C53 0.0167(7) 0.0186(7) 0.0299(9) 0.0018(6) -0.0027(6) -0.0034(6)
C54 0.0242(8) 0.0244(8) 0.0301(9) 0.0030(6) -0.0004(6) -0.0026(7)
C55 0.0343(10) 0.0324(9) 0.0371(10) -0.0019(7) 0.0056(8) -0.0013(8)
C56 0.0755(15) 0.0284(9) 0.0329(10) 0.0071(7) -0.0040(9) -0.0066(10)
C57 0.0214(8) 0.0316(9) 0.0284(9) -0.0051(6) -0.0008(6) -0.0031(7)
C58 0.0363(10) 0.0525(12) 0.0300(10) 0.0004(8) 0.0004(8) -0.0064(9)
C59 0.0442(12) 0.0356(10) 0.0506(12) -0.0124(8) 0.0039(9) 0.0050(9)
C60 0.0388(11) 0.0520(11) 0.0462(12) 0.0024(8) 0.0019(9) 0.0069(10)
C61 0.0305(10) 0.0525(11) 0.0349(10) -0.0048(8) 0.0012(7) 0.0101(9)
C62 0.0306(9) 0.0503(10) 0.0267(9) 0.0017(7) -0.0038(7) -0.0053(9)
C63 0.0308(10) 0.0546(11) 0.0299(10) -0.0044(7) -0.0024(7) 0.0031(8)
C64 0.0367(11) 0.0465(11) 0.0449(12) -0.0012(8) -0.0042(8) -0.0019(8)
C65 0.0396(11) 0.0546(12) 0.0492(12) -0.0007(8) -0.0182(10) 0.0031(10)

loop_
_atom_site_label
_atom_site_type_symbol
_atom_site_thermal_displace_type
_atom_site_fract_x
_atom_site_fract_y
_atom_site_fract_z
_atom_site_occupancy
_atom_site_U_iso_or_equiv
Cl1 Cl Uani 0.25288(3) 0.49154(2) 0.30724(2) 1.000 0.0229(1)
Cl2 Cl Uani 0.25436(3) 0.48859(2) 0.09195(2) 1.000 0.0234(1)
Si1 Si Uani 0.25247(3) 0.49009(2) 0.19954(2) 1.000 0.0165(1)
N1 N Uani 0.36263(9) 0.35841(6) 0.18692(6) 1.000 0.0182(4)
N3 N Uani 0.20836(9) 0.34434(6) 0.22072(6) 1.000 0.0190(4)
N31 N Uani 0.14250(9) 0.62019(6) 0.17775(6) 1.000 0.0196(4)
N33 N Uani 0.29673(9) 0.63719(6) 0.21024(6) 1.000 0.0197(4)
C2 C Uani 0.27479(10) 0.39131(7) 0.20136(6) 1.000 0.0170(4)
C4 C Uani 0.25477(13) 0.28333(7) 0.21947(8) 1.000 0.0276(5)
C5 C Uani 0.35200(12) 0.29233(7) 0.19865(8) 1.000 0.0269(5)
C6 C Uani 0.46082(11) 0.38311(7) 0.16622(7) 1.000 0.0191(4)
C7 C Uani 0.53093(11) 0.40270(7) 0.21282(7) 1.000 0.0212(4)
C8 C Uani 0.63050(12) 0.41851(8) 0.19300(8) 1.000 0.0268(5)
C9 C Uani 0.65872(12) 0.41410(8) 0.13044(8) 1.000 0.0292(5)
C10 C Uani 0.58702(12) 0.39475(8) 0.08530(8) 1.000 0.0272(5)
C11 C Uani 0.48629(12) 0.37907(7) 0.10231(7) 1.000 0.0227(5)
C12 C Uani 0.50167(12) 0.40473(7) 0.28190(7) 1.000 0.0232(5)
C13 C Uani 0.54870(15) 0.34656(8) 0.31712(8) 1.000 0.0347(6)
C14 C Uani 0.53232(14) 0.46907(8) 0.31220(8) 1.000 0.0313(5)
C15 C Uani 0.41063(13) 0.35615(9) 0.05220(8) 1.000 0.0294(5)
C16 C Uani 0.41790(14) 0.39656(11) -0.00805(8) 1.000 0.0433(7)
C17 C Uani 0.42763(17) 0.28386(11) 0.03721(10) 1.000 0.0520(7)
C18 C Uani 0.10252(11) 0.35092(7) 0.23997(7) 1.000 0.0195(4)
C19 C Uani 0.07859(11) 0.34398(7) 0.30403(7) 1.000 0.0221(4)
C20 C Uani -0.02550(13) 0.34476(8) 0.32048(8) 1.000 0.0263(5)
C21 C Uani -0.10152(12) 0.35226(8) 0.27498(8) 1.000 0.0287(5)
C22 C Uani -0.07550(12) 0.35904(8) 0.21220(8) 1.000 0.0267(5)
C23 C Uani 0.02709(11) 0.35835(7) 0.19281(7) 1.000 0.0216(4)
C24 C Uani 0.05637(12) 0.36350(8) 0.12378(8) 1.000 0.0261(5)
C25 C Uani 0.0784(2) 0.29595(10) 0.09527(9) 1.000 0.0523(8)
C26 C Uani -0.02264(16) 0.39892(11) 0.08429(9) 1.000 0.0481(7)
C27 C Uani 0.16009(13) 0.33397(8) 0.35452(8) 1.000 0.0298(5)
C28 C Uani 0.16476(17) 0.26180(11) 0.37469(10) 1.000 0.0504(7)
C29 C Uani 0.14140(15) 0.37727(11) 0.41232(8) 1.000 0.0423(7)
C32 C Uani 0.22917(10) 0.58878(6) 0.19648(6) 1.000 0.0169(4)
C34 C Uani 0.25311(12) 0.69775(7) 0.19971(8) 1.000 0.0288(5)
C35 C Uani 0.15549(13) 0.68684(7) 0.17977(8) 1.000 0.0281(5)
C36 C Uani 0.04333(11) 0.59367(7) 0.16175(7) 1.000 0.0197(4)
C37 C Uani -0.02347(11) 0.57739(7) 0.21143(7) 1.000 0.0225(4)
C38 C Uani -0.12378(11) 0.55926(8) 0.19569(8) 1.000 0.0275(5)
C39 C Uani -0.15645(12) 0.55831(9) 0.13367(8) 1.000 0.0310(5)
C40 C Uani -0.08845(12) 0.57433(8) 0.08551(8) 1.000 0.0301(5)
C41 C Uani 0.01314(12) 0.59189(8) 0.09828(7) 1.000 0.0247(5)
C42 C Uani 0.00960(12) 0.58227(8) 0.27982(7) 1.000 0.0257(5)
C43 C Uani -0.03142(17) 0.64565(9) 0.30890(9) 1.000 0.0430(7)
C44 C Uani -0.02354(15) 0.52331(9) 0.31837(8) 1.000 0.0353(6)
C45 C Uani 0.08443(12) 0.60980(9) 0.04389(8) 1.000 0.0292(5)
C46 C Uani 0.05709(14) 0.67692(10) 0.01801(9) 1.000 0.0412(6)
C47 C Uani 0.08028(14) 0.55941(10) -0.00958(8) 1.000 0.0373(6)
C48 C Uani 0.40205(11) 0.63178(7) 0.23124(7) 1.000 0.0197(4)
C49 C Uani 0.47873(12) 0.62466(7) 0.18520(7) 1.000 0.0225(4)
C50 C Uani 0.58112(12) 0.62453(8) 0.20561(8) 1.000 0.0259(5)
C51 C Uani 0.60538(12) 0.63137(7) 0.26886(8) 1.000 0.0265(5)
C52 C Uani 0.52756(12) 0.63905(7) 0.31332(8) 1.000 0.0251(5)
C53 C Uani 0.42372(11) 0.63986(7) 0.29550(7) 1.000 0.0217(4)
C54 C Uani 0.45422(13) 0.61952(8) 0.11556(7) 1.000 0.0262(5)
C55 C Uani 0.50732(14) 0.56091(8) 0.08534(8) 1.000 0.0346(6)
C56 C Uani 0.48360(18) 0.68287(9) 0.08201(9) 1.000 0.0456(7)
C57 C Uani 0.34072(12) 0.65038(8) 0.34474(8) 1.000 0.0271(5)
C58 C Uani 0.36453(15) 0.61408(10) 0.40641(9) 1.000 0.0396(6)
C59 C Uani 0.32560(16) 0.72324(9) 0.35797(10) 1.000 0.0435(7)
C60 C Uani 0.75910(16) 0.31856(10) 0.44761(9) 1.000 0.0457(7)
C61 C Uani 0.79566(14) 0.38448(10) 0.46804(9) 1.000 0.0393(6)
C62 C Uani 0.74796(14) 0.43982(9) 0.43119(8) 1.000 0.0359(5)
C63 C Uani 0.77239(14) 0.50787(9) 0.45488(8) 1.000 0.0384(6)
C64 C Uani 0.72019(15) 0.56124(10) 0.41922(9) 1.000 0.0427(7)
C65 C Uani 0.74683(16) 0.63038(10) 0.43968(9) 1.000 0.0478(7)
H1 H Uiso 0.3642(14) 0.4983(8) 0.1994(7) 1.000 0.019(4)
H2 H Uiso 0.1399(15) 0.4798(9) 0.1997(8) 1.000 0.027(5)
H4 H Uiso 0.22032 0.23761 0.23276 1.000 0.0331(4)
H5 H Uiso 0.40989 0.25525 0.19260 1.000 0.0323(4)
H8 H Uiso 0.68709 0.43427 0.22736 1.000 0.0321(4)
H9 H Uiso 0.73680 0.42589 0.11628 1.000 0.0350(4)
H10 H Uiso 0.61011 0.39189 0.03627 1.000 0.0326(4)
H12 H Uiso 0.41791 0.40053 0.28494 1.000 0.0278(4)
H13A H Uiso 0.52241 0.30102 0.29547 1.000 0.0520(6)
H13B H Uiso 0.52472 0.34797 0.36661 1.000 0.0520(6)
H13C H Uiso 0.63292 0.34932 0.31448 1.000 0.0520(6)
H14A H Uiso 0.61641 0.47385 0.31145 1.000 0.0469(6)
H14B H Uiso 0.50522 0.47005 0.36110 1.000 0.0469(6)
H14C H Uiso 0.49764 0.50953 0.28601 1.000 0.0469(6)
H15 H Uiso 0.33286 0.36142 0.07120 1.000 0.0353(4)
H16A H Uiso 0.49355 0.38912 -0.02984 1.000 0.0650(7)
H16B H Uiso 0.40847 0.44824 0.00361 1.000 0.0650(7)
H16C H Uiso 0.35720 0.38165 -0.04093 1.000 0.0650(7)
H17A H Uiso 0.37089 0.26764 0.00233 1.000 0.0780(8)
H17B H Uiso 0.41862 0.25505 0.08034 1.000 0.0780(8)
H17C H Uiso 0.50560 0.27680 0.01860 1.000 0.0780(8)
H20 H Uiso -0.04771 0.33945 0.36947 1.000 0.0316(4)
H21 H Uiso -0.18188 0.35311 0.28894 1.000 0.0344(4)
H22 H Uiso -0.13606 0.36478 0.17744 1.000 0.0320(4)
H24 H Uiso 0.12772 0.39161 0.12126 1.000 0.0313(4)
H25A H Uiso 0.10672 0.30169 0.04693 1.000 0.0785(8)
H25B H Uiso 0.00760 0.26686 0.09525 1.000 0.0785(8)
H25C H Uiso 0.13726 0.27135 0.12366 1.000 0.0785(8)
H26A H Uiso 0.00700 0.40509 0.03630 1.000 0.0722(8)
H26B H Uiso -0.03865 0.44673 0.10508 1.000 0.0722(8)
H26C H Uiso -0.09377 0.37018 0.08274 1.000 0.0722(8)
H27 H Uiso 0.23493 0.34708 0.33466 1.000 0.0358(4)
H28A H Uiso 0.18085 0.23149 0.33333 1.000 0.0756(8)
H28B H Uiso 0.09049 0.24745 0.39498 1.000 0.0756(8)
H28C H Uiso 0.22581 0.25507 0.40977 1.000 0.0756(8)
H29A H Uiso 0.13807 0.42835 0.39740 1.000 0.0635(7)
H29B H Uiso 0.20444 0.37079 0.44610 1.000 0.0635(7)
H29C H Uiso 0.06814 0.36371 0.43439 1.000 0.0635(7)
H34 H Uiso 0.28912 0.74459 0.20583 1.000 0.0345(4)
H35 H Uiso 0.09917 0.72331 0.16773 1.000 0.0337(4)
H38 H Uiso -0.17747 0.54552 0.23251 1.000 0.0330(4)
H39 H Uiso -0.23522 0.54518 0.12234 1.000 0.0372(4)
H40 H Uiso -0.11493 0.57316 0.03706 1.000 0.0361(4)
H42 H Uiso 0.09369 0.58434 0.28078 1.000 0.0309(4)
H43A H Uiso -0.00347 0.68746 0.28170 1.000 0.0645(7)
H43B H Uiso -0.00477 0.64946 0.35776 1.000 0.0645(7)
H43C H Uiso -0.11585 0.64490 0.30826 1.000 0.0645(7)
H44A H Uiso -0.10786 0.52142 0.32050 1.000 0.0530(6)
H44B H Uiso 0.00747 0.52750 0.36623 1.000 0.0530(6)
H44C H Uiso 0.00573 0.47870 0.29633 1.000 0.0530(6)
H45 H Uiso 0.16332 0.61149 0.06177 1.000 0.0351(4)
H46A H Uiso 0.10769 0.68885 -0.02169 1.000 0.0618(7)
H46B H Uiso 0.06693 0.71351 0.05514 1.000 0.0618(7)
H46C H Uiso -0.02327 0.67726 0.00213 1.000 0.0618(7)
H47A H Uiso 0.00416 0.56090 -0.03190 1.000 0.0559(6)
H47B H Uiso 0.09412 0.51070 0.00983 1.000 0.0559(6)
H47C H Uiso 0.13972 0.57088 -0.04454 1.000 0.0559(6)
H50 H Uiso 0.64287 0.61910 0.17160 1.000 0.0310(4)
H51 H Uiso 0.68529 0.63077 0.28376 1.000 0.0318(4)
H52 H Uiso 0.54801 0.64452 0.36258 1.000 0.0302(4)
H54 H Uiso 0.37108 0.61295 0.11063 1.000 0.0315(4)
H55A H Uiso 0.48039 0.55549 0.03667 1.000 0.0519(6)
H55B H Uiso 0.48814 0.51688 0.11210 1.000 0.0519(6)
H55C H Uiso 0.59095 0.56832 0.08581 1.000 0.0519(6)
H56A H Uiso 0.46701 0.67865 0.03154 1.000 0.0684(8)
H56B H Uiso 0.56625 0.69174 0.08818 1.000 0.0684(8)
H56C H Uiso 0.44029 0.72373 0.10211 1.000 0.0684(8)
H57 H Uiso 0.26838 0.63124 0.32604 1.000 0.0326(4)
H58A H Uiso 0.37900 0.56256 0.39614 1.000 0.0594(6)
H58B H Uiso 0.29867 0.61834 0.43847 1.000 0.0594(6)
H58C H Uiso 0.43286 0.63556 0.42853 1.000 0.0594(6)
H59A H Uiso 0.30446 0.74805 0.31411 1.000 0.0652(7)
H59B H Uiso 0.39771 0.74402 0.37581 1.000 0.0652(7)
H59C H Uiso 0.26425 0.73000 0.39285 1.000 0.0652(7)
H60A H Uiso 0.67527 0.31561 0.45316 1.000 0.0685(7)
H60B H Uiso 0.79600 0.28118 0.47678 1.000 0.0685(7)
H60C H Uiso 0.77988 0.31083 0.39812 1.000 0.0685(7)
H61A H Uiso 0.87942 0.38663 0.46302 1.000 0.0472(5)
H61B H Uiso 0.77777 0.39076 0.51800 1.000 0.0472(5)
H62A H Uiso 0.66434 0.43346 0.43186 1.000 0.0430(5)
H62B H Uiso 0.77357 0.43588 0.38226 1.000 0.0430(5)
H63A H Uiso 0.75046 0.51111 0.50451 1.000 0.0461(5)
H63B H Uiso 0.85570 0.51514 0.45200 1.000 0.0461(5)
H64A H Uiso 0.63694 0.55475 0.42395 1.000 0.0513(6)
H64B H Uiso 0.73880 0.55581 0.36926 1.000 0.0513(6)
H65A H Uiso 0.83040 0.63720 0.43629 1.000 0.0717(7)
H65B H Uiso 0.72172 0.63827 0.48839 1.000 0.0717(7)
H65C H Uiso 0.70856 0.66518 0.40828 1.000 0.0717(7)

loop_
_atom_type_symbol
_atom_type_description
_atom_type_scat_dispersion_real
_atom_type_scat_dispersion_imag
_atom_type_scat_source
C C 0.0192 0.0096 'Invariom modelling (Acta Cryst. A61, 314--320)'
H H 0.0000 0.0000 'Invariom modelling (Acta Cryst. A61, 314--320)'
N N 0.0330 0.0189 'Invariom modelling (Acta Cryst. A61, 314--320)'
Si Si 0.2541 0.3302 'Invariom modelling (Acta Cryst. A61, 314--320)'
Cl Cl 0.3656 0.7105 'Invariom modelling (Acta Cryst. A61, 314--320)'

loop_
_geom_angle_atom_site_label_1
_geom_angle_atom_site_label_2
_geom_angle_atom_site_label_3
_geom_angle
Cl1 Si1 Cl2 179.25(2)
Cl1 Si1 C2 89.64(4)
Cl1 Si1 C32 91.10(4)
Cl2 Si1 C2 90.23(4)
Cl2 Si1 C32 89.04(4)
C2 Si1 C32 179.18(5)
Cl1 Si1 H1 89.9(6)
Cl1 Si1 H2 90.1(7)
Cl2 Si1 H1 89.4(6)
Cl2 Si1 H2 90.6(7)
C2 Si1 H1 88.5(6)
C2 Si1 H2 89.9(7)
C32 Si1 H1 91.9(6)
C32 Si1 H2 89.7(7)
H1 Si1 H2 178.4(10)
C2 N1 C5 111.22(12)
C2 N1 C6 129.47(12)
C5 N1 C6 119.17(12)
C2 N3 C4 111.04(12)
C2 N3 C18 128.72(12)
C4 N3 C18 120.23(12)
C32 N31 C35 111.17(12)
C35 N31 C36 119.49(12)
C32 N31 C36 129.17(12)
C34 N33 C48 120.45(12)
C32 N33 C48 128.51(12)
C32 N33 C34 111.01(12)
Si1 C2 N1 127.28(10)
Si1 C2 N3 128.24(10)
N1 C2 N3 104.36(12)
N3 C4 C5 106.75(13)
N1 C5 C4 106.61(13)
N1 C6 C11 118.96(13)
C7 C6 C11 123.19(13)
N1 C6 C7 117.38(13)
C6 C7 C12 121.84(13)
C8 C7 C12 121.12(13)
C6 C7 C8 117.02(14)
C7 C8 C9 121.32(15)
C8 C9 C10 120.19(15)
C9 C10 C11 120.94(15)
C6 C11 C15 122.92(14)
C6 C11 C10 117.33(14)
C10 C11 C15 119.70(14)
C7 C12 C14 111.55(12)
C7 C12 C13 110.50(12)
C13 C12 C14 111.42(13)
C11 C15 C17 110.56(15)
C11 C15 C16 112.17(14)
C16 C15 C17 110.05(15)
C19 C18 C23 123.11(13)
N3 C18 C19 118.50(13)
N3 C18 C23 118.15(13)
C20 C19 C27 119.93(14)
C18 C19 C27 122.92(13)
C18 C19 C20 117.13(14)
C19 C20 C21 121.00(15)
C20 C21 C22 120.53(15)
C21 C22 C23 121.15(15)
C18 C23 C22 117.09(14)
C18 C23 C24 121.31(13)
C22 C23 C24 121.58(14)
C23 C24 C25 111.30(14)
C25 C24 C26 109.96(15)
C23 C24 C26 113.53(14)
C19 C27 C28 110.66(14)
C19 C27 C29 112.05(14)
C28 C27 C29 109.91(15)
Si1 C32 N31 126.99(10)
Si1 C32 N33 128.44(10)
N31 C32 N33 104.54(11)
N33 C34 C35 106.54(13)
N31 C35 C34 106.74(13)
N31 C36 C41 119.10(13)
N31 C36 C37 117.71(13)
C37 C36 C41 122.80(13)
C36 C37 C42 121.85(13)
C36 C37 C38 117.36(14)
C38 C37 C42 120.73(14)
C37 C38 C39 121.19(15)
C38 C39 C40 120.13(15)
C39 C40 C41 121.26(15)
C36 C41 C40 117.23(14)
C36 C41 C45 123.45(14)
C40 C41 C45 119.30(14)
C43 C42 C44 111.07(14)
C37 C42 C44 112.44(13)
C37 C42 C43 110.03(13)
C41 C45 C47 112.07(14)
C46 C45 C47 109.51(15)
C41 C45 C46 110.45(14)
C49 C48 C53 123.21(13)
N33 C48 C49 117.73(13)
N33 C48 C53 118.79(13)
C48 C49 C54 122.54(14)
C50 C49 C54 120.11(14)
C48 C49 C50 117.32(14)
C49 C50 C51 121.06(15)
C50 C51 C52 120.23(15)
C51 C52 C53 121.14(15)
C48 C53 C52 117.03(14)
C52 C53 C57 119.96(14)
C48 C53 C57 123.00(13)
C49 C54 C56 110.01(14)
C55 C54 C56 111.18(14)
C49 C54 C55 111.69(13)
C58 C57 C59 110.02(15)
C53 C57 C58 112.02(13)
C53 C57 C59 110.84(14)
N3 C4 H4 127.00
C5 C4 H4 126.00
N1 C5 H5 127.00
C4 C5 H5 126.00
C7 C8 H8 120.00
C9 C8 H8 119.00
C8 C9 H9 120.00
C10 C9 H9 120.00
C9 C10 H10 119.00
C11 C10 H10 120.00
C7 C12 H12 108.00
C13 C12 H12 108.00
C14 C12 H12 108.00
C12 C13 H13A 110.00
C12 C13 H13B 109.00
C12 C13 H13C 109.00
H13A C13 H13B 110.00
H13A C13 H13C 109.00
H13B C13 H13C 109.00
C12 C14 H14A 109.00
C12 C14 H14B 109.00
C12 C14 H14C 110.00
H14A C14 H14B 109.00
H14A C14 H14C 109.00
H14B C14 H14C 110.00
C11 C15 H15 108.00
C16 C15 H15 108.00
C17 C15 H15 108.00
C15 C16 H16A 109.00
C15 C16 H16B 109.00
C15 C16 H16C 110.00
H16A C16 H16B 109.00
H16A C16 H16C 110.00
H16B C16 H16C 109.00
C15 C17 H17A 110.00
C15 C17 H17B 109.00
C15 C17 H17C 110.00
H17A C17 H17B 109.00
H17A C17 H17C 110.00
H17B C17 H17C 109.00
C19 C20 H20 120.00
C21 C20 H20 119.00
C20 C21 H21 120.00
C22 C21 H21 120.00
C21 C22 H22 119.00
C23 C22 H22 120.00
C23 C24 H24 107.00
C25 C24 H24 107.00
C26 C24 H24 107.00
C24 C25 H25A 109.00
C24 C25 H25B 110.00
C24 C25 H25C 109.00
H25A C25 H25B 110.00
H25A C25 H25C 109.00
H25B C25 H25C 109.00
C24 C26 H26A 109.00
C24 C26 H26B 110.00
C24 C26 H26C 109.00
H26A C26 H26B 110.00
H26A C26 H26C 109.00
H26B C26 H26C 110.00
C19 C27 H27 108.00
C28 C27 H27 108.00
C29 C27 H27 108.00
C27 C28 H28A 109.00
C27 C28 H28B 109.00
C27 C28 H28C 110.00
H28A C28 H28B 109.00
H28A C28 H28C 110.00
H28B C28 H28C 110.00
C27 C29 H29A 109.00
C27 C29 H29B 110.00
C27 C29 H29C 109.00
H29A C29 H29B 110.00
H29A C29 H29C 109.00
H29B C29 H29C 110.00
N33 C34 H34 127.00
C35 C34 H34 126.00
N31 C35 H35 127.00
C34 C35 H35 126.00
C37 C38 H38 120.00
C39 C38 H38 119.00
C38 C39 H39 120.00
C40 C39 H39 120.00
C39 C40 H40 119.00
C41 C40 H40 119.00
C37 C42 H42 108.00
C43 C42 H42 108.00
C44 C42 H42 108.00
C42 C43 H43A 110.00
C42 C43 H43B 109.00
C42 C43 H43C 109.00
H43A C43 H43B 110.00
H43A C43 H43C 110.00
H43B C43 H43C 109.00
C42 C44 H44A 109.00
C42 C44 H44B 109.00
C42 C44 H44C 110.00
H44A C44 H44B 109.00
H44A C44 H44C 110.00
H44B C44 H44C 110.00
C41 C45 H45 108.00
C46 C45 H45 108.00
C47 C45 H45 108.00
C45 C46 H46A 110.00
C45 C46 H46B 109.00
C45 C46 H46C 110.00
H46A C46 H46B 109.00
H46A C46 H46C 109.00
H46B C46 H46C 109.00
C45 C47 H47A 109.00
C45 C47 H47B 109.00
C45 C47 H47C 109.00
H47A C47 H47B 110.00
H47A C47 H47C 110.00
H47B C47 H47C 110.00
C49 C50 H50 120.00
C51 C50 H50 119.00
C50 C51 H51 120.00
C52 C51 H51 120.00
C51 C52 H52 119.00
C53 C52 H52 120.00
C49 C54 H54 108.00
C55 C54 H54 108.00
C56 C54 H54 108.00
C54 C55 H55A 109.00
C54 C55 H55B 109.00
C54 C55 H55C 109.00
H55A C55 H55B 109.00
H55A C55 H55C 110.00
H55B C55 H55C 110.00
C54 C56 H56A 110.00
C54 C56 H56B 109.00
C54 C56 H56C 110.00
H56A C56 H56B 109.00
H56A C56 H56C 110.00
H56B C56 H56C 109.00
C53 C57 H57 108.00
C58 C57 H57 108.00
C59 C57 H57 108.00
C57 C58 H58A 109.00
C57 C58 H58B 109.00
C57 C58 H58C 109.00
H58A C58 H58B 110.00
H58A C58 H58C 110.00
H58B C58 H58C 109.00
C57 C59 H59A 109.00
C57 C59 H59B 109.00
C57 C59 H59C 110.00
H59A C59 H59B 109.00
H59A C59 H59C 109.00
H59B C59 H59C 110.00
C60 C61 C62 113.53(16)
C61 C62 C63 115.75(15)
C62 C63 C64 114.34(15)
C63 C64 C65 115.82(16)
C61 C60 H60A 109.00
C61 C60 H60B 109.00
C61 C60 H60C 109.00
H60A C60 H60B 110.00
H60A C60 H60C 110.00
H60B C60 H60C 109.00
C60 C61 H61A 109.00
C60 C61 H61B 109.00
C62 C61 H61A 109.00
C62 C61 H61B 109.00
H61A C61 H61B 108.00
C61 C62 H62A 108.00
C61 C62 H62B 108.00
C63 C62 H62A 108.00
C63 C62 H62B 109.00
H62A C62 H62B 108.00
C62 C63 H63A 109.00
C62 C63 H63B 108.00
C64 C63 H63A 109.00
C64 C63 H63B 109.00
H63A C63 H63B 108.00
C63 C64 H64A 108.00
C63 C64 H64B 108.00
C65 C64 H64A 108.00
C65 C64 H64B 109.00
H64A C64 H64B 107.00
C64 C65 H65A 109.00
C64 C65 H65B 110.00
C64 C65 H65C 109.00
H65A C65 H65B 110.00
H65A C65 H65C 109.00
H65B C65 H65C 110.00

loop_
_geom_bond_atom_site_label_1
_geom_bond_atom_site_label_2
_geom_bond_distance
Cl1 Si1 2.2871(5)
Cl2 Si1 2.2850(5)
Si1 C2 2.0494(15)
Si1 C32 2.0500(13)
Si1 H2 1.477(19)
Si1 H1 1.461(18)
N1 C6 1.4409(19)
N1 C2 1.3607(18)
N1 C5 1.3865(19)
N3 C4 1.3905(19)
N3 C18 1.4402(19)
N3 C2 1.3577(18)
N31 C36 1.4388(19)
N31 C32 1.3567(18)
N31 C35 1.3797(19)
N33 C48 1.4427(19)
N33 C32 1.3576(17)
N33 C34 1.3847(19)
C4 C5 1.350(2)
C6 C7 1.404(2)
C6 C11 1.399(2)
C7 C8 1.398(2)
C7 C12 1.516(2)
C8 C9 1.381(2)
C9 C10 1.394(2)
C10 C11 1.395(2)
C11 C15 1.523(2)
C12 C13 1.536(2)
C12 C14 1.523(2)
C15 C16 1.528(3)
C15 C17 1.534(3)
C18 C23 1.409(2)
C18 C19 1.403(2)
C19 C20 1.396(2)
C19 C27 1.520(2)
C20 C21 1.390(2)
C21 C22 1.382(2)
C22 C23 1.394(2)
C23 C24 1.518(2)
C24 C25 1.540(3)
C24 C26 1.512(3)
C27 C29 1.535(3)
C27 C28 1.544(3)
C34 C35 1.355(2)
C36 C41 1.404(2)
C36 C37 1.406(2)
C37 C42 1.518(2)
C37 C38 1.395(2)
C38 C39 1.384(2)
C39 C40 1.391(2)
C40 C41 1.394(2)
C41 C45 1.525(2)
C42 C43 1.536(2)
C42 C44 1.524(2)
C45 C46 1.526(3)
C45 C47 1.537(3)
C48 C53 1.403(2)
C48 C49 1.403(2)
C49 C50 1.398(2)
C49 C54 1.516(2)
C50 C51 1.387(2)
C51 C52 1.392(2)
C52 C53 1.401(2)
C53 C57 1.517(2)
C54 C55 1.528(2)
C54 C56 1.531(2)
C57 C59 1.535(2)
C57 C58 1.538(3)
C4 H4 1.0800
C5 H5 1.0800
C8 H8 1.0800
C9 H9 1.0800
C10 H10 1.0800
C12 H12 1.0900
C13 H13A 1.1000
C13 H13B 1.1000
C13 H13C 1.1000
C14 H14A 1.1000
C14 H14B 1.1000
C14 H14C 1.1000
C15 H15 1.0900
C16 H16A 1.1000
C16 H16B 1.1000
C16 H16C 1.1000
C17 H17A 1.1000
C17 H17B 1.1000
C17 H17C 1.1000
C20 H20 1.0800
C21 H21 1.0800
C22 H22 1.0800
C24 H24 1.0900
C25 H25A 1.1000
C25 H25B 1.1000
C25 H25C 1.1000
C26 H26A 1.1000
C26 H26B 1.1000
C26 H26C 1.1000
C27 H27 1.0900
C28 H28A 1.1000
C28 H28B 1.1000
C28 H28C 1.1000
C29 H29A 1.1000
C29 H29B 1.1000
C29 H29C 1.1000
C34 H34 1.0800
C35 H35 1.0800
C38 H38 1.0800
C39 H39 1.0800
C40 H40 1.0800
C42 H42 1.0900
C43 H43A 1.1000
C43 H43B 1.1000
C43 H43C 1.1000
C44 H44A 1.1000
C44 H44B 1.1000
C44 H44C 1.1000
C45 H45 1.0900
C46 H46A 1.1000
C46 H46B 1.1000
C46 H46C 1.1000
C47 H47A 1.1000
C47 H47B 1.1000
C47 H47C 1.1000
C50 H50 1.0800
C51 H51 1.0800
C52 H52 1.0800
C54 H54 1.0900
C55 H55A 1.1000
C55 H55B 1.1000
C55 H55C 1.1000
C56 H56A 1.1000
C56 H56B 1.1000
C56 H56C 1.1000
C57 H57 1.0900
C58 H58A 1.1000
C58 H58B 1.1000
C58 H58C 1.1000
C59 H59A 1.1000
C59 H59B 1.1000
C59 H59C 1.1000
C60 C61 1.499(3)
C61 C62 1.512(3)
C62 C63 1.519(3)
C63 C64 1.495(3)
C64 C65 1.525(3)
C60 H60A 1.1000
C60 H60B 1.1000
C60 H60C 1.1000
C61 H61A 1.0900
C61 H61B 1.0900
C62 H62A 1.0900
C62 H62B 1.0900
C63 H63A 1.0900
C63 H63B 1.0900
C64 H64A 1.0900
C64 H64B 1.0900
C65 H65A 1.1000
C65 H65B 1.1000
C65 H65C 1.1000

loop_
_geom_torsion_atom_site_label_1
_geom_torsion_atom_site_label_2
_geom_torsion_atom_site_label_3
_geom_torsion_atom_site_label_4
_geom_torsion
Cl1 Si1 C2 N1 -107.08(12)
Cl1 Si1 C2 N3 68.48(12)
Cl2 Si1 C2 N1 72.19(12)
Cl2 Si1 C2 N3 -112.26(12)
Cl1 Si1 C32 N31 -110.32(12)
Cl1 Si1 C32 N33 72.30(12)
Cl2 Si1 C32 N31 70.42(12)
Cl2 Si1 C32 N33 -106.97(12)
C5 N1 C2 Si1 174.84(11)
C5 N1 C2 N3 -1.55(16)
C6 N1 C2 Si1 -0.9(2)
C6 N1 C2 N3 -177.26(14)
C2 N1 C5 C4 1.43(18)
C6 N1 C5 C4 177.64(14)
C2 N1 C6 C7 85.84(19)
C2 N1 C6 C11 -101.82(18)
C5 N1 C6 C7 -89.58(17)
C5 N1 C6 C11 82.76(18)
C4 N3 C2 Si1 -175.24(11)
C4 N3 C2 N1 1.11(16)
C18 N3 C2 Si1 5.7(2)
C18 N3 C2 N1 -177.93(13)
C2 N3 C4 C5 -0.27(18)
C18 N3 C4 C5 178.86(14)
C2 N3 C18 C19 -107.67(17)
C2 N3 C18 C23 77.78(19)
C4 N3 C18 C19 73.37(18)
C4 N3 C18 C23 -101.18(17)
C35 N31 C32 Si1 -177.92(11)
C35 N31 C32 N33 -0.03(16)
C36 N31 C32 Si1 7.0(2)
C36 N31 C32 N33 -175.14(14)
C32 N31 C35 C34 0.57(18)
C36 N31 C35 C34 176.22(14)
C32 N31 C36 C37 80.36(19)
C32 N31 C36 C41 -106.59(18)
C35 N31 C36 C37 -94.40(17)
C35 N31 C36 C41 78.66(18)
C34 N33 C32 Si1 177.32(11)
C34 N33 C32 N31 -0.52(16)
C48 N33 C32 Si1 -0.8(2)
C48 N33 C32 N31 -178.59(13)
C32 N33 C34 C35 0.88(18)
C48 N33 C34 C35 179.13(14)
C32 N33 C48 C49 85.24(18)
C32 N33 C48 C53 -100.56(18)
C34 N33 C48 C49 -92.67(17)
C34 N33 C48 C53 81.54(18)
N3 C4 C5 N1 -0.69(18)
N1 C6 C7 C8 171.86(13)
N1 C6 C7 C12 -6.3(2)
C11 C6 C7 C8 -0.1(2)
C11 C6 C7 C12 -178.25(14)
N1 C6 C11 C10 -171.08(13)
N1 C6 C11 C15 6.6(2)
C7 C6 C11 C10 0.8(2)
C7 C6 C11 C15 178.42(14)
C6 C7 C8 C9 -0.9(2)
C12 C7 C8 C9 177.25(14)
C6 C7 C12 C13 104.08(16)
C6 C7 C12 C14 -131.40(15)
C8 C7 C12 C13 -73.97(18)
C8 C7 C12 C14 50.56(19)
C7 C8 C9 C10 1.2(2)
C8 C9 C10 C11 -0.5(2)
C9 C10 C11 C6 -0.5(2)
C9 C10 C11 C15 -178.18(15)
C6 C11 C15 C16 139.31(16)
C6 C11 C15 C17 -97.44(18)
C10 C11 C15 C16 -43.1(2)
C10 C11 C15 C17 80.14(19)
N3 C18 C19 C20 -174.38(13)
N3 C18 C19 C27 3.9(2)
C23 C18 C19 C20 -0.1(2)
C23 C18 C19 C27 178.14(14)
N3 C18 C23 C22 174.67(13)
N3 C18 C23 C24 -3.7(2)
C19 C18 C23 C22 0.4(2)
C19 C18 C23 C24 -177.98(14)
C18 C19 C20 C21 -0.1(2)
C27 C19 C20 C21 -178.44(15)
C18 C19 C27 C28 -102.22(18)
C18 C19 C27 C29 134.74(16)
C20 C19 C27 C28 75.99(19)
C20 C19 C27 C29 -47.1(2)
C19 C20 C21 C22 0.1(3)
C20 C21 C22 C23 0.2(3)
C21 C22 C23 C18 -0.4(2)
C21 C22 C23 C24 177.94(15)
C18 C23 C24 C25 80.16(19)
C18 C23 C24 C26 -155.14(15)
C22 C23 C24 C25 -98.14(19)
C22 C23 C24 C26 26.6(2)
N33 C34 C35 N31 -0.86(18)
N31 C36 C37 C38 172.37(13)
N31 C36 C37 C42 -4.7(2)
C41 C36 C37 C38 -0.4(2)
C41 C36 C37 C42 -177.51(14)
N31 C36 C41 C40 -171.36(14)
N31 C36 C41 C45 6.9(2)
C37 C36 C41 C40 1.3(2)
C37 C36 C41 C45 179.61(15)
C36 C37 C38 C39 -0.9(2)
C42 C37 C38 C39 176.21(15)
C36 C37 C42 C43 99.62(17)
C36 C37 C42 C44 -136.01(15)
C38 C37 C42 C43 -77.39(19)
C38 C37 C42 C44 47.0(2)
C37 C38 C39 C40 1.3(3)
C38 C39 C40 C41 -0.3(3)
C39 C40 C41 C36 -1.0(2)
C39 C40 C41 C45 -179.30(16)
C36 C41 C45 C46 -104.42(18)
C36 C41 C45 C47 133.19(16)
C40 C41 C45 C46 73.8(2)
C40 C41 C45 C47 -48.6(2)
N33 C48 C49 C50 175.17(13)
N33 C48 C49 C54 -2.8(2)
C53 C48 C49 C50 1.2(2)
C53 C48 C49 C54 -176.71(14)
N33 C48 C53 C52 -175.40(13)
N33 C48 C53 C57 3.5(2)
C49 C48 C53 C52 -1.5(2)
C49 C48 C53 C57 177.35(14)
C48 C49 C50 C51 -0.2(2)
C54 C49 C50 C51 177.82(14)
C48 C49 C54 C55 -129.29(15)
C48 C49 C54 C56 106.75(18)
C50 C49 C54 C55 52.82(19)
C50 C49 C54 C56 -71.14(19)
C49 C50 C51 C52 -0.5(2)
C50 C51 C52 C53 0.2(2)
C51 C52 C53 C48 0.8(2)
C51 C52 C53 C57 -178.13(14)
C48 C53 C57 C58 141.29(15)
C48 C53 C57 C59 -95.40(18)
C52 C53 C57 C58 -39.9(2)
C52 C53 C57 C59 83.44(18)
C60 C61 C62 C63 173.04(16)
C61 C62 C63 C64 -177.34(15)
C62 C63 C64 C65 -177.23(16)
